data_7160262
loop_
_publ_author_name
'Chang, Meng-Yang'
'Lin, Chun-Yi'

_publ_section_title
;
 One-pot Synthesis of Symmetrical Bis-sulfonyl 2,6-Diarylpyridines via
 BiCl3-Catalyzed and K2S2O8-Mediated Domino Annulation of \b-Ketosulfones
 and N,N-Dimethylacetamide
;
_journal_name_full 'Organic &amp; Biomolecular Chemistry'
_journal_paper_doi 10.1039/D4OB01681E
_journal_year 2025
_chemical_formula_moiety 'C33 H32 O8 S2'
_chemical_formula_sum 'C33 H32 O8 S2'
_chemical_formula_weight 620.70
_space_group_crystal_system monoclinic
_space_group_IT_number 14
_space_group_name_Hall '-P 2yn'
_space_group_name_H-M_alt 'P 1 21/n 1'
_atom_sites_solution_hydrogens geom
_atom_sites_solution_primary iterative
_audit_creation_date 2022-10-13
_audit_creation_method
;
Olex2 1.5
(compiled 2022.04.07 svn.rca3783a0 for OlexSys, GUI svn.r6498)
;
_audit_update_record
;
2024-09-09 deposited with the CCDC.	2024-11-25 downloaded from the CCDC.
;
_cell_angle_alpha 90
_cell_angle_beta 117.735(6)
_cell_angle_gamma 90
_cell_formula_units_Z 4
_cell_length_a 12.3904(6)
_cell_length_b 21.7691(7)
_cell_length_c 12.4795(6)
_cell_measurement_reflns_used 24562
_cell_measurement_temperature 130(2)
_cell_measurement_theta_max 26.7620
_cell_measurement_theta_min 1.8670
_cell_volume 2979.3(3)
_computing_cell_refinement 'CrysAlisPro 1.171.41.123a (Rigaku OD, 2022)'
_computing_data_collection 'CrysAlisPro 1.171.41.123a (Rigaku OD, 2022)'
_computing_data_reduction 'CrysAlisPro 1.171.41.123a (Rigaku OD, 2022)'
_computing_molecular_graphics 'Olex2 1.5 (Dolomanov et al., 2009)'
_computing_publication_material 'Olex2 1.5 (Dolomanov et al., 2009)'
_computing_structure_refinement 'SHELXL 2018/3 (Sheldrick, 2015)'
_computing_structure_solution 'olex2.solve 1.5 (Bourhis et al., 2015)'
_diffrn_ambient_temperature 130(2)
_diffrn_detector 'Hybrid Pixel Array Detector'
_diffrn_detector_area_resol_mean 10.0000
_diffrn_measured_fraction_theta_full 0.999
_diffrn_measured_fraction_theta_max 0.999
_diffrn_measurement_details
;
List of Runs (angles in degrees, time in seconds):

  # Type    Start    End  Width  t~exp~   \w     \q     \k     \f   Frames
#--------------------------------------------------------------------------
  1  \w    -79.00  35.00   0.50   26.42    --   10.60 -69.00-117.00  228
  2  \w     31.00  57.00   0.50   26.42    --   10.60  69.00  14.00   52
  3  \w     11.00  37.00   0.50   26.42    --  -10.90  69.00  14.00   52
  4  \w    -60.00   5.00   0.50   26.42    --  -10.90 -69.00-117.00  130
  5  \w     -2.00  44.00   0.50   26.42    --   10.60  82.00  90.00   92
  6  \w     -6.00  28.00   0.50   26.42    --   10.60  82.00   0.00   68
  7  \w    -15.00 100.00   0.50   26.42    --   10.60  77.00-120.00  230
  8  \w    -44.00  37.00   0.50   26.42    --   10.60 -80.00 131.08  162
  9  \w    -17.00  69.00   0.50   26.42    --   10.60  82.00  60.00  172
 10  \w     18.00  84.00   0.50   26.42    --   10.60  82.00  30.00  132
 11  \w     28.00 100.00   0.50   26.42    --   10.60  82.00 150.00  144
 12  \w    -78.00 -48.00   0.50   26.42    --   10.60 -80.00 131.08   60
 13  \w    -17.00  55.00   0.50   26.42    --   10.60  82.00 -90.00  144
 14  \w     49.00  95.00   0.50   26.42    --   10.60  77.00 120.00   92
 15  \w     65.00  99.00   0.50   26.42    --   10.60  82.00 -90.00   68
 16  \w    -17.00  30.00   0.50   26.42    --   10.60  82.00-180.00   94
 17  \w     44.00  70.00   0.50   26.42    --   10.60  82.00-180.00   52
 18  \w     -4.00 100.00   0.50   26.42    --   10.60  82.00 -60.00  208
 19  \w      1.00  27.00   0.50   26.42    --   10.60  77.00  60.00   52
 20  \w     51.00  77.00   0.50   26.42    --   10.60  77.00  60.00   52
 21  \w     -9.00  17.00   0.50   26.42    --  -10.90 -82.00   0.00   52
 22  \w    -58.00 -32.00   0.50   26.42    --  -10.90 -82.00   0.00   52
 23  \w    -24.00   2.00   0.50   26.42    --  -10.90 -82.00-150.00   52
 24  \w    -27.00  76.00   0.50   26.42    --  -10.90  57.00   0.00  206
;
_diffrn_measurement_device 'four-circle diffractometer'
_diffrn_measurement_device_type 'XtaLAB Pro II AFC12 (RINC): Kappa single'
_diffrn_measurement_method '\w scans'
_diffrn_orient_matrix_type 'CrysAlisPro convention (1999,Acta A55,543-557)'
_diffrn_orient_matrix_UB_11 0.0445079000
_diffrn_orient_matrix_UB_12 0.0159091000
_diffrn_orient_matrix_UB_13 0.0511211000
_diffrn_orient_matrix_UB_21 -0.0111342000
_diffrn_orient_matrix_UB_22 -0.0198567000
_diffrn_orient_matrix_UB_23 0.0388476000
_diffrn_orient_matrix_UB_31 0.0455614000
_diffrn_orient_matrix_UB_32 -0.0203488000
_diffrn_orient_matrix_UB_33 0.0019743000
_diffrn_radiation_monochromator mirror
_diffrn_radiation_probe x-ray
_diffrn_radiation_type 'Mo K\a'
_diffrn_radiation_wavelength 0.71073
_diffrn_reflns_av_R_equivalents 0.0810
_diffrn_reflns_av_unetI/netI 0.0350
_diffrn_reflns_Laue_measured_fraction_full 0.999
_diffrn_reflns_Laue_measured_fraction_max 0.999
_diffrn_reflns_limit_h_max 14
_diffrn_reflns_limit_h_min -14
_diffrn_reflns_limit_k_max 25
_diffrn_reflns_limit_k_min -25
_diffrn_reflns_limit_l_max 14
_diffrn_reflns_limit_l_min -14
_diffrn_reflns_number 59375
_diffrn_reflns_point_group_measured_fraction_full 0.999
_diffrn_reflns_point_group_measured_fraction_max 0.999
_diffrn_reflns_theta_full 24.997
_diffrn_reflns_theta_max 24.997
_diffrn_reflns_theta_min 1.871
_diffrn_source 'micro-focus sealed X-ray tube'
_diffrn_source_type 'Rigaku (Mo) X-ray Source'
_exptl_absorpt_coefficient_mu 0.231
_exptl_absorpt_correction_T_max 1.00000
_exptl_absorpt_correction_T_min 0.39160
_exptl_absorpt_correction_type multi-scan
_exptl_absorpt_process_details
;
CrysAlisPro 1.171.41.123a (Rigaku Oxford Diffraction, 2022)
Empirical absorption correction using spherical harmonics,
implemented in SCALE3 ABSPACK scaling algorithm.
;
_exptl_crystal_colour colourless
_exptl_crystal_colour_primary colourless
_exptl_crystal_density_diffrn 1.384
_exptl_crystal_description plate
_exptl_crystal_F_000 1304
_exptl_crystal_size_max 0.4
_exptl_crystal_size_mid 0.4
_exptl_crystal_size_min 0.3
_refine_diff_density_max 1.477
_refine_diff_density_min -0.650
_refine_diff_density_rms 0.078
_refine_ls_extinction_method none
_refine_ls_goodness_of_fit_ref 1.026
_refine_ls_hydrogen_treatment constr
_refine_ls_matrix_type full
_refine_ls_number_parameters 392
_refine_ls_number_reflns 5233
_refine_ls_number_restraints 84
_refine_ls_restrained_S_all 1.019
_refine_ls_R_factor_all 0.0830
_refine_ls_R_factor_gt 0.0717
_refine_ls_shift/su_max 0.000
_refine_ls_shift/su_mean 0.000
_refine_ls_structure_factor_coef Fsqd
_refine_ls_weighting_details 'w=1/[\s^2^(Fo^2^)+(0.0682P)^2^+9.1389P] where P=(Fo^2^+2Fc^2^)/3'
_refine_ls_weighting_scheme calc
_refine_ls_wR_factor_gt 0.1724
_refine_ls_wR_factor_ref 0.1793
_reflns_Friedel_coverage 0.000
_reflns_number_gt 4378
_reflns_number_total 5233
_reflns_threshold_expression 'I > 2\s(I)'
_cod_data_source_file d4ob01681e2.cif
_cod_data_source_block K11110-MYC-A(YCM5285)
_cod_database_code 7160262
_shelx_shelxl_version_number 2018/3
_shelx_space_group_comment
;
The symmetry employed for this shelxl refinement is uniquely defined
by the following loop, which should always be used as a source of
symmetry information in preference to the above space-group names.
They are only intended as comments.
;
_shelx_estimated_absorpt_t_max 0.934
_shelx_estimated_absorpt_t_min 0.913
_olex2_refinement_description
;
1. Fixed Uiso
 At 1.2 times of:
  All C(H) groups, All C(H,H) groups
 At 1.5 times of:
  All C(H,H,H) groups
2. Rigid bond restraints
 C20, C25, C24, C23, C22, C21
 with sigma for 1-2 distances of 0.0005 and sigma for 1-3 distances of 0.0005
3. Uiso/Uaniso restraints and constraints
C22 \\sim C21 \\sim C20 \\sim C25 \\sim C24 \\sim C23: within 2A with sigma of
0.04 and sigma for terminal atoms of 0.08 within 2A
Uanis(C23) \\sim Ueq, Uanis(C22) \\sim Ueq, Uanis(C21) \\sim Ueq, Uanis(C20)
\\sim Ueq, Uanis(C25) \\sim Ueq, Uanis(C24) \\sim Ueq: with sigma of 0.1 and
sigma for terminal atoms of 0.2
4.a Ternary CH refined with riding coordinates:
 C8(H8), C18(H18)
4.b Secondary CH2 refined with riding coordinates:
 C17(H17A,H17B)
4.c Aromatic/amide H refined with riding coordinates:
 C12(H12), C11(H11), C2(H2), C6(H6), C14(H14), C15(H15), C3(H3), C5(H5),
 C28(H28), C32(H32), C29(H29), C21(H21), C25(H25), C31(H31), C24(H24), C22(H22)
4.d Idealised Me refined as rotating group:
 C16(H16A,H16B,H16C), C33(H33A,H33B,H33C), C7(H7A,H7B,H7C), C26(H26A,H26B,H26C)
;
_olex2_submission_special_instructions 'No special instructions were received'
_oxdiff_exptl_absorpt_empirical_details
;
Empirical correction (ABSPACK) includes:
- Absorption correction using spherical harmonics
- Frame scaling
;
_oxdiff_exptl_absorpt_empirical_full_max 1.535
_oxdiff_exptl_absorpt_empirical_full_min 0.426

loop_
_space_group_symop_operation_xyz
'x, y, z'
'-x+1/2, y+1/2, -z+1/2'
'-x, -y, -z'
'x-1/2, -y-1/2, z-1/2'

loop_
_atom_site_label
_atom_site_type_symbol
_atom_site_fract_x
_atom_site_fract_y
_atom_site_fract_z
_atom_site_U_iso_or_equiv
_atom_site_adp_type
_atom_site_occupancy
_atom_site_site_symmetry_order
_atom_site_calc_flag
_atom_site_refinement_flags_posn
_atom_site_refinement_flags_adp
_atom_site_refinement_flags_occupancy
_atom_site_disorder_assembly
_atom_site_disorder_group
S1 S 0.61098(9) 0.39846(4) 0.52568(8) 0.0283(2) Uani 1 1 d . . . . .
S2 S 0.41616(9) 0.38692(5) 0.78947(9) 0.0334(3) Uani 1 1 d . . . . .
O4 O -0.0227(2) 0.41938(12) 0.0945(2) 0.0383(7) Uani 1 1 d . . . . .
O2 O 0.5484(3) 0.40513(12) 0.3961(2) 0.0370(7) Uani 1 1 d . . . . .
O3 O 0.4372(2) 0.27283(11) 0.4785(2) 0.0370(7) Uani 1 1 d . . . . .
O6 O 0.3679(3) 0.36255(14) 0.8659(3) 0.0416(7) Uani 1 1 d . . . . .
O1 O 0.6677(3) 0.45100(12) 0.6004(3) 0.0395(7) Uani 1 1 d . . . . .
O7 O 0.6579(3) 0.30392(13) 0.9392(2) 0.0414(7) Uani 1 1 d . . . . .
O5 O 0.3341(3) 0.41462(14) 0.6760(3) 0.0444(7) Uani 1 1 d . . . . .
C1 C 0.7222(3) 0.34068(16) 0.5646(3) 0.0281(8) Uani 1 1 d . . . . .
C8 C 0.5010(3) 0.37044(16) 0.5710(3) 0.0247(7) Uani 1 1 d . . . . .
H8 H 0.454044 0.406448 0.577130 0.030 Uiso 1 1 calc R U . . .
C10 C 0.2982(3) 0.35235(15) 0.3735(3) 0.0238(7) Uani 1 1 d . . . . .
C17 C 0.5663(3) 0.34061(17) 0.6952(3) 0.0260(8) Uani 1 1 d . . . . .
H17A H 0.629660 0.369339 0.750607 0.031 Uiso 1 1 calc R U . . .
H17B H 0.608460 0.303307 0.688425 0.031 Uiso 1 1 calc R U . . .
C12 C 0.1214(3) 0.33498(17) 0.1796(3) 0.0291(8) Uani 1 1 d . . . . .
H12 H 0.075534 0.308623 0.113024 0.035 Uiso 1 1 calc R U . . .
C11 C 0.2291(3) 0.31500(16) 0.2747(3) 0.0271(8) Uani 1 1 d . . . . .
H11 H 0.256865 0.274557 0.272559 0.032 Uiso 1 1 calc R U . . .
C13 C 0.0807(3) 0.39433(17) 0.1826(3) 0.0287(8) Uani 1 1 d . . . . .
C19 C 0.5585(3) 0.28413(17) 0.8667(3) 0.0297(8) Uani 1 1 d . . . . .
C2 C 0.8322(4) 0.34663(18) 0.6686(3) 0.0340(9) Uani 1 1 d . . . . .
H2 H 0.847400 0.381337 0.719819 0.041 Uiso 1 1 calc R U . . .
C9 C 0.4108(3) 0.32718(16) 0.4719(3) 0.0266(8) Uani 1 1 d . . . . .
C18 C 0.4853(3) 0.32251(17) 0.7525(3) 0.0278(8) Uani 1 1 d . . . . .
H18 H 0.418055 0.296082 0.693139 0.033 Uiso 1 1 calc R U . . .
C6 C 0.6996(4) 0.29000(18) 0.4892(4) 0.0347(9) Uani 1 1 d . . . . .
H6 H 0.623879 0.286035 0.417835 0.042 Uiso 1 1 calc R U . . .
C14 C 0.1496(4) 0.43262(17) 0.2799(3) 0.0349(9) Uani 1 1 d . . . . .
H14 H 0.122405 0.473229 0.281636 0.042 Uiso 1 1 calc R U . . .
C27 C 0.5329(4) 0.43949(18) 0.8720(4) 0.0334(9) Uani 1 1 d . . . . .
C15 C 0.2565(3) 0.41201(17) 0.3732(3) 0.0324(8) Uani 1 1 d . . . . .
H15 H 0.303079 0.438727 0.438912 0.039 Uiso 1 1 calc R U . . .
C4 C 0.8986(4) 0.24997(19) 0.6236(4) 0.0383(10) Uani 1 1 d . . . . .
C3 C 0.9198(4) 0.3015(2) 0.6972(4) 0.0393(10) Uani 1 1 d . . . . .
H3 H 0.995760 0.305586 0.768255 0.047 Uiso 1 1 calc R U . . .
C20 C 0.5108(4) 0.22597(18) 0.8879(4) 0.0364(7) Uani 1 1 d . U . . .
C30 C 0.7223(4) 0.52130(18) 0.9993(4) 0.0414(10) Uani 1 1 d . . . . .
C5 C 0.7883(4) 0.24559(19) 0.5194(4) 0.0388(10) Uani 1 1 d . . . . .
H5 H 0.773394 0.211229 0.467413 0.047 Uiso 1 1 calc R U . . .
C28 C 0.5597(4) 0.48594(18) 0.8113(4) 0.0390(10) Uani 1 1 d . . . . .
H28 H 0.513475 0.489854 0.725926 0.047 Uiso 1 1 calc R U . . .
C16 C -0.0990(4) 0.3817(2) -0.0056(4) 0.0464(11) Uani 1 1 d . . . . .
H16A H -0.169432 0.405651 -0.062505 0.070 Uiso 1 1 calc R U . . .
H16B H -0.127342 0.346462 0.023398 0.070 Uiso 1 1 calc R U . . .
H16C H -0.052909 0.367073 -0.046486 0.070 Uiso 1 1 calc R U . . .
C32 C 0.5986(4) 0.4349(2) 0.9966(4) 0.0426(10) Uani 1 1 d . . . . .
H32 H 0.579279 0.403886 1.038509 0.051 Uiso 1 1 calc R U . . .
C29 C 0.6533(5) 0.52598(19) 0.8755(4) 0.0441(11) Uani 1 1 d . . . . .
H29 H 0.670873 0.557681 0.833662 0.053 Uiso 1 1 calc R U . . .
C23 C 0.4480(6) 0.1175(2) 0.9573(5) 0.0604(10) Uani 1 1 d . U . . .
C21 C 0.5863(5) 0.1953(2) 0.9974(5) 0.0522(10) Uani 1 1 d . U . . .
H21 H 0.663825 0.212607 1.048608 0.063 Uiso 1 1 calc R U . . .
C25 C 0.4014(5) 0.1998(2) 0.8109(5) 0.0525(9) Uani 1 1 d . U . . .
H25 H 0.348063 0.218962 0.736423 0.063 Uiso 1 1 calc R U . . .
C31 C 0.6926(5) 0.4757(2) 1.0598(4) 0.0487(11) Uani 1 1 d . . . . .
H31 H 0.737486 0.472673 1.145386 0.058 Uiso 1 1 calc R U . . .
C33 C 0.8292(5) 0.5630(2) 1.0690(5) 0.0562(13) Uani 1 1 d . . . . .
H33A H 0.904521 0.542321 1.081700 0.084 Uiso 1 1 calc R U . . .
H33B H 0.833500 0.572746 1.147539 0.084 Uiso 1 1 calc R U . . .
H33C H 0.819197 0.600944 1.023171 0.084 Uiso 1 1 calc R U . . .
C24 C 0.3692(5) 0.1418(2) 0.8468(5) 0.0569(10) Uani 1 1 d . U . . .
H24 H 0.295483 0.121321 0.794978 0.068 Uiso 1 1 calc R U . . .
C7 C 0.9936(5) 0.2006(2) 0.6555(4) 0.0574(14) Uani 1 1 d . . . . .
H7A H 1.074990 0.219157 0.694961 0.086 Uiso 1 1 calc R U . . .
H7B H 0.982048 0.179402 0.581557 0.086 Uiso 1 1 calc R U . . .
H7C H 0.985737 0.171004 0.710618 0.086 Uiso 1 1 calc R U . . .
C22 C 0.5548(5) 0.1430(2) 1.0334(5) 0.0586(11) Uani 1 1 d . U . . .
H22 H 0.606382 0.124907 1.109633 0.070 Uiso 1 1 calc R U . . .
O8 O 0.4213(4) 0.06372(17) 1.0030(3) 0.0696(11) Uani 1 1 d . . . . .
C26 C 0.3285(6) 0.0285(3) 0.9250(6) 0.084(2) Uani 1 1 d . . . . .
H26A H 0.351329 0.009252 0.867470 0.126 Uiso 1 1 calc R U . . .
H26B H 0.256033 0.054125 0.880921 0.126 Uiso 1 1 calc R U . . .
H26C H 0.310776 -0.003408 0.969922 0.126 Uiso 1 1 calc R U . . .

loop_
_atom_site_aniso_label
_atom_site_aniso_U_11
_atom_site_aniso_U_22
_atom_site_aniso_U_33
_atom_site_aniso_U_23
_atom_site_aniso_U_13
_atom_site_aniso_U_12
S1 0.0349(5) 0.0215(5) 0.0307(5) 0.0002(4) 0.0173(4) -0.0029(4)
S2 0.0340(5) 0.0371(6) 0.0339(5) 0.0066(4) 0.0198(4) 0.0066(4)
O4 0.0309(14) 0.0312(15) 0.0362(15) -0.0053(12) 0.0017(12) 0.0027(12)
O2 0.0436(16) 0.0355(15) 0.0342(15) 0.0101(12) 0.0200(13) 0.0024(12)
O3 0.0411(16) 0.0183(13) 0.0404(16) 0.0003(11) 0.0096(13) 0.0032(11)
O6 0.0431(16) 0.0478(17) 0.0446(17) 0.0053(14) 0.0295(14) 0.0013(14)
O1 0.0475(17) 0.0229(14) 0.0533(17) -0.0070(12) 0.0277(14) -0.0099(12)
O7 0.0341(16) 0.0435(17) 0.0354(15) 0.0087(13) 0.0069(13) -0.0046(13)
O5 0.0373(16) 0.0543(19) 0.0404(16) 0.0133(14) 0.0171(13) 0.0184(14)
C1 0.036(2) 0.0252(19) 0.0276(19) 0.0010(15) 0.0189(16) -0.0027(15)
C8 0.0269(18) 0.0214(18) 0.0264(18) -0.0024(14) 0.0128(15) -0.0002(14)
C10 0.0279(18) 0.0198(17) 0.0247(17) -0.0007(14) 0.0132(15) -0.0026(14)
C17 0.0254(18) 0.0271(19) 0.0256(18) 0.0008(14) 0.0119(15) 0.0006(14)
C12 0.0280(19) 0.0251(19) 0.0309(19) -0.0072(15) 0.0111(16) -0.0057(15)
C11 0.0290(19) 0.0187(17) 0.034(2) -0.0039(14) 0.0153(16) -0.0013(14)
C13 0.0272(19) 0.0272(19) 0.0306(19) 0.0020(15) 0.0125(16) 0.0016(15)
C19 0.030(2) 0.029(2) 0.033(2) 0.0007(16) 0.0173(17) -0.0015(16)
C2 0.041(2) 0.034(2) 0.030(2) -0.0041(16) 0.0189(18) -0.0042(17)
C9 0.0299(19) 0.0240(19) 0.0267(19) 0.0004(14) 0.0138(15) -0.0008(15)
C18 0.0267(18) 0.0292(19) 0.0272(19) -0.0004(15) 0.0122(15) -0.0031(15)
C6 0.042(2) 0.033(2) 0.031(2) -0.0047(16) 0.0186(18) -0.0038(17)
C14 0.037(2) 0.0231(19) 0.036(2) -0.0039(16) 0.0093(17) 0.0033(16)
C27 0.042(2) 0.030(2) 0.037(2) 0.0034(16) 0.0253(18) 0.0058(17)
C15 0.036(2) 0.0235(19) 0.0296(19) -0.0063(15) 0.0083(17) 0.0006(16)
C4 0.053(3) 0.040(2) 0.032(2) 0.0091(17) 0.027(2) 0.0113(19)
C3 0.040(2) 0.046(2) 0.029(2) 0.0012(18) 0.0136(18) 0.0048(19)
C20 0.0478(19) 0.0255(18) 0.054(2) 0.0012(13) 0.0385(16) 0.0011(12)
C30 0.051(3) 0.029(2) 0.057(3) -0.0045(19) 0.036(2) 0.0013(18)
C5 0.058(3) 0.031(2) 0.034(2) -0.0034(17) 0.027(2) 0.0018(19)
C28 0.060(3) 0.029(2) 0.039(2) 0.0056(17) 0.032(2) 0.0068(19)
C16 0.033(2) 0.043(2) 0.044(2) -0.013(2) 0.0014(19) 0.0011(18)
C32 0.058(3) 0.037(2) 0.038(2) 0.0077(18) 0.027(2) -0.005(2)
C29 0.073(3) 0.025(2) 0.054(3) 0.0026(18) 0.046(3) 0.000(2)
C23 0.091(3) 0.038(2) 0.078(3) -0.0160(16) 0.061(2) -0.0032(18)
C21 0.057(2) 0.044(2) 0.075(2) 0.0245(19) 0.0464(16) 0.0159(16)
C25 0.061(2) 0.046(2) 0.067(2) -0.0172(16) 0.0438(15) -0.0148(18)
C31 0.061(3) 0.042(3) 0.041(2) 0.002(2) 0.022(2) -0.005(2)
C33 0.059(3) 0.042(3) 0.075(3) -0.011(2) 0.039(3) -0.006(2)
C24 0.068(3) 0.054(2) 0.071(2) -0.0227(19) 0.0509(17) -0.026(2)
C7 0.072(3) 0.063(3) 0.036(2) 0.008(2) 0.025(2) 0.033(3)
C22 0.070(3) 0.041(2) 0.077(3) 0.0216(19) 0.0456(18) 0.0096(19)
O8 0.089(3) 0.057(2) 0.073(2) -0.0047(19) 0.046(2) -0.022(2)
C26 0.083(4) 0.090(5) 0.110(5) -0.059(4) 0.071(4) -0.041(4)

loop_
_atom_type_symbol
_atom_type_description
_atom_type_scat_dispersion_real
_atom_type_scat_dispersion_imag
_atom_type_scat_source
C C 0.0033 0.0016 'International Tables Vol C Tables 4.2.6.8 and 6.1.1.4'
H H 0.0000 0.0000 'International Tables Vol C Tables 4.2.6.8 and 6.1.1.4'
O O 0.0106 0.0060 'International Tables Vol C Tables 4.2.6.8 and 6.1.1.4'
S S 0.1246 0.1234 'International Tables Vol C Tables 4.2.6.8 and 6.1.1.4'

loop_
_geom_angle_atom_site_label_1
_geom_angle_atom_site_label_2
_geom_angle_atom_site_label_3
_geom_angle
_geom_angle_site_symmetry_1
_geom_angle_site_symmetry_3
_geom_angle_publ_flag
O2 S1 C1 109.00(17) . . ?
O2 S1 C8 107.17(16) . . ?
O1 S1 O2 119.61(17) . . ?
O1 S1 C1 107.88(18) . . ?
O1 S1 C8 106.15(16) . . ?
C1 S1 C8 106.27(16) . . ?
O6 S2 C18 105.94(17) . . ?
O6 S2 C27 109.54(18) . . ?
O5 S2 O6 119.03(18) . . ?
O5 S2 C18 106.00(17) . . ?
O5 S2 C27 108.47(19) . . ?
C27 S2 C18 107.22(18) . . ?
C13 O4 C16 118.1(3) . . ?
C2 C1 S1 119.7(3) . . ?
C2 C1 C6 120.6(4) . . ?
C6 C1 S1 119.7(3) . . ?
S1 C8 H8 108.0 . . ?
C17 C8 S1 110.0(2) . . ?
C17 C8 H8 108.0 . . ?
C17 C8 C9 113.6(3) . . ?
C9 C8 S1 109.0(2) . . ?
C9 C8 H8 108.0 . . ?
C11 C10 C9 118.5(3) . . ?
C11 C10 C15 117.9(3) . . ?
C15 C10 C9 123.7(3) . . ?
C8 C17 H17A 108.4 . . ?
C8 C17 H17B 108.4 . . ?
C8 C17 C18 115.6(3) . . ?
H17A C17 H17B 107.4 . . ?
C18 C17 H17A 108.4 . . ?
C18 C17 H17B 108.4 . . ?
C11 C12 H12 120.5 . . ?
C11 C12 C13 119.1(3) . . ?
C13 C12 H12 120.5 . . ?
C10 C11 H11 119.0 . . ?
C12 C11 C10 121.9(3) . . ?
C12 C11 H11 119.0 . . ?
O4 C13 C12 124.6(3) . . ?
O4 C13 C14 115.6(3) . . ?
C14 C13 C12 119.8(3) . . ?
O7 C19 C18 117.0(3) . . ?
O7 C19 C20 121.5(4) . . ?
C20 C19 C18 121.5(3) . . ?
C1 C2 H2 120.4 . . ?
C3 C2 C1 119.2(4) . . ?
C3 C2 H2 120.4 . . ?
O3 C9 C8 117.8(3) . . ?
O3 C9 C10 122.6(3) . . ?
C10 C9 C8 119.6(3) . . ?
S2 C18 H18 107.7 . . ?
C17 C18 S2 114.2(3) . . ?
C17 C18 C19 110.0(3) . . ?
C17 C18 H18 107.7 . . ?
C19 C18 S2 109.3(2) . . ?
C19 C18 H18 107.7 . . ?
C1 C6 H6 120.4 . . ?
C5 C6 C1 119.2(4) . . ?
C5 C6 H6 120.4 . . ?
C13 C14 H14 119.9 . . ?
C15 C14 C13 120.3(3) . . ?
C15 C14 H14 119.9 . . ?
C28 C27 S2 119.7(3) . . ?
C32 C27 S2 120.4(3) . . ?
C32 C27 C28 120.0(4) . . ?
C10 C15 H15 119.5 . . ?
C14 C15 C10 121.1(3) . . ?
C14 C15 H15 119.5 . . ?
C3 C4 C7 121.0(4) . . ?
C5 C4 C3 118.4(4) . . ?
C5 C4 C7 120.6(4) . . ?
C2 C3 C4 121.1(4) . . ?
C2 C3 H3 119.5 . . ?
C4 C3 H3 119.5 . . ?
C21 C20 C19 116.1(4) . . ?
C25 C20 C19 125.5(4) . . ?
C25 C20 C21 118.4(4) . . ?
C29 C30 C31 118.4(4) . . ?
C29 C30 C33 121.6(4) . . ?
C31 C30 C33 119.9(4) . . ?
C6 C5 C4 121.5(4) . . ?
C6 C5 H5 119.3 . . ?
C4 C5 H5 119.3 . . ?
C27 C28 H28 120.2 . . ?
C29 C28 C27 119.6(4) . . ?
C29 C28 H28 120.2 . . ?
O4 C16 H16A 109.5 . . ?
O4 C16 H16B 109.5 . . ?
O4 C16 H16C 109.5 . . ?
H16A C16 H16B 109.5 . . ?
H16A C16 H16C 109.5 . . ?
H16B C16 H16C 109.5 . . ?
C27 C32 H32 120.2 . . ?
C31 C32 C27 119.5(4) . . ?
C31 C32 H32 120.2 . . ?
C30 C29 H29 119.2 . . ?
C28 C29 C30 121.5(4) . . ?
C28 C29 H29 119.2 . . ?
C24 C23 O8 122.5(5) . . ?
C22 C23 C24 124.0(5) . . ?
C22 C23 O8 113.5(5) . . ?
C20 C21 H21 118.0 . . ?
C22 C21 C20 123.9(5) . . ?
C22 C21 H21 118.0 . . ?
C20 C25 H25 121.0 . . ?
C20 C25 C24 117.9(5) . . ?
C24 C25 H25 121.0 . . ?
C30 C31 H31 119.6 . . ?
C32 C31 C30 120.9(4) . . ?
C32 C31 H31 119.6 . . ?
C30 C33 H33A 109.5 . . ?
C30 C33 H33B 109.5 . . ?
C30 C33 H33C 109.5 . . ?
H33A C33 H33B 109.5 . . ?
H33A C33 H33C 109.5 . . ?
H33B C33 H33C 109.5 . . ?
C23 C24 C25 118.4(5) . . ?
C23 C24 H24 120.8 . . ?
C25 C24 H24 120.8 . . ?
C4 C7 H7A 109.5 . . ?
C4 C7 H7B 109.5 . . ?
C4 C7 H7C 109.5 . . ?
H7A C7 H7B 109.5 . . ?
H7A C7 H7C 109.5 . . ?
H7B C7 H7C 109.5 . . ?
C23 C22 C21 117.3(5) . . ?
C23 C22 H22 121.4 . . ?
C21 C22 H22 121.4 . . ?
C26 O8 C23 117.5(5) . . ?
O8 C26 H26A 109.5 . . ?
O8 C26 H26B 109.5 . . ?
O8 C26 H26C 109.5 . . ?
H26A C26 H26B 109.5 . . ?
H26A C26 H26C 109.5 . . ?
H26B C26 H26C 109.5 . . ?

loop_
_geom_bond_atom_site_label_1
_geom_bond_atom_site_label_2
_geom_bond_distance
_geom_bond_site_symmetry_2
_geom_bond_publ_flag
S1 O2 1.439(3) . ?
S1 O1 1.435(3) . ?
S1 C1 1.759(4) . ?
S1 C8 1.807(4) . ?
S2 O6 1.442(3) . ?
S2 O5 1.436(3) . ?
S2 C18 1.811(4) . ?
S2 C27 1.754(4) . ?
O4 C13 1.355(4) . ?
O4 C16 1.424(5) . ?
O3 C9 1.220(4) . ?
O7 C19 1.218(5) . ?
C1 C2 1.384(5) . ?
C1 C6 1.391(5) . ?
C8 H8 1.0000 . ?
C8 C17 1.520(5) . ?
C8 C9 1.542(5) . ?
C10 C11 1.390(5) . ?
C10 C9 1.469(5) . ?
C10 C15 1.397(5) . ?
C17 H17A 0.9900 . ?
C17 H17B 0.9900 . ?
C17 C18 1.530(5) . ?
C12 H12 0.9500 . ?
C12 C11 1.381(5) . ?
C12 C13 1.393(5) . ?
C11 H11 0.9500 . ?
C13 C14 1.390(5) . ?
C19 C18 1.532(5) . ?
C19 C20 1.472(5) . ?
C2 H2 0.9500 . ?
C2 C3 1.382(6) . ?
C18 H18 1.0000 . ?
C6 H6 0.9500 . ?
C6 C5 1.378(6) . ?
C14 H14 0.9500 . ?
C14 C15 1.370(5) . ?
C27 C28 1.393(5) . ?
C27 C32 1.383(6) . ?
C15 H15 0.9500 . ?
C4 C3 1.395(6) . ?
C4 C5 1.383(6) . ?
C4 C7 1.505(6) . ?
C3 H3 0.9500 . ?
C20 C21 1.413(6) . ?
C20 C25 1.368(6) . ?
C30 C29 1.378(6) . ?
C30 C31 1.396(6) . ?
C30 C33 1.503(6) . ?
C5 H5 0.9500 . ?
C28 H28 0.9500 . ?
C28 C29 1.372(6) . ?
C16 H16A 0.9800 . ?
C16 H16B 0.9800 . ?
C16 H16C 0.9800 . ?
C32 H32 0.9500 . ?
C32 C31 1.383(6) . ?
C29 H29 0.9500 . ?
C23 C24 1.372(8) . ?
C23 C22 1.339(8) . ?
C23 O8 1.407(6) . ?
C21 H21 0.9500 . ?
C21 C22 1.347(6) . ?
C25 H25 0.9500 . ?
C25 C24 1.457(7) . ?
C31 H31 0.9500 . ?
C33 H33A 0.9800 . ?
C33 H33B 0.9800 . ?
C33 H33C 0.9800 . ?
C24 H24 0.9500 . ?
C7 H7A 0.9800 . ?
C7 H7B 0.9800 . ?
C7 H7C 0.9800 . ?
C22 H22 0.9500 . ?
O8 C26 1.347(6) . ?
C26 H26A 0.9800 . ?
C26 H26B 0.9800 . ?
C26 H26C 0.9800 . ?

loop_
_geom_torsion_atom_site_label_1
_geom_torsion_atom_site_label_2
_geom_torsion_atom_site_label_3
_geom_torsion_atom_site_label_4
_geom_torsion
_geom_torsion_site_symmetry_1
_geom_torsion_site_symmetry_2
_geom_torsion_site_symmetry_3
_geom_torsion_site_symmetry_4
_geom_torsion_publ_flag
S1 C1 C2 C3 -178.9(3) . . . . ?
S1 C1 C6 C5 178.7(3) . . . . ?
S1 C8 C17 C18 172.1(3) . . . . ?
S1 C8 C9 O3 88.5(4) . . . . ?
S1 C8 C9 C10 -90.8(3) . . . . ?
S2 C27 C28 C29 -178.2(3) . . . . ?
S2 C27 C32 C31 178.2(3) . . . . ?
O4 C13 C14 C15 -179.3(4) . . . . ?
O2 S1 C1 C2 144.0(3) . . . . ?
O2 S1 C1 C6 -34.8(3) . . . . ?
O2 S1 C8 C17 159.4(2) . . . . ?
O2 S1 C8 C9 34.3(3) . . . . ?
O6 S2 C18 C17 -167.2(3) . . . . ?
O6 S2 C18 C19 -43.5(3) . . . . ?
O6 S2 C27 C28 -154.4(3) . . . . ?
O6 S2 C27 C32 25.9(4) . . . . ?
O1 S1 C1 C2 12.7(3) . . . . ?
O1 S1 C1 C6 -166.1(3) . . . . ?
O1 S1 C8 C17 -71.7(3) . . . . ?
O1 S1 C8 C9 163.2(2) . . . . ?
O7 C19 C18 S2 -77.7(4) . . . . ?
O7 C19 C18 C17 48.5(4) . . . . ?
O7 C19 C20 C21 0.8(6) . . . . ?
O7 C19 C20 C25 -179.0(4) . . . . ?
O5 S2 C18 C17 65.4(3) . . . . ?
O5 S2 C18 C19 -170.9(2) . . . . ?
O5 S2 C27 C28 -23.0(4) . . . . ?
O5 S2 C27 C32 157.3(3) . . . . ?
C1 S1 C8 C17 43.0(3) . . . . ?
C1 S1 C8 C9 -82.1(3) . . . . ?
C1 C2 C3 C4 -0.5(6) . . . . ?
C1 C6 C5 C4 0.8(6) . . . . ?
C8 S1 C1 C2 -100.8(3) . . . . ?
C8 S1 C1 C6 80.4(3) . . . . ?
C8 C17 C18 S2 -65.6(4) . . . . ?
C8 C17 C18 C19 171.0(3) . . . . ?
C17 C8 C9 O3 -34.5(5) . . . . ?
C17 C8 C9 C10 146.2(3) . . . . ?
C12 C13 C14 C15 -0.6(6) . . . . ?
C11 C10 C9 O3 -10.2(5) . . . . ?
C11 C10 C9 C8 169.0(3) . . . . ?
C11 C10 C15 C14 1.4(6) . . . . ?
C11 C12 C13 O4 179.4(3) . . . . ?
C11 C12 C13 C14 0.8(6) . . . . ?
C13 C12 C11 C10 0.1(5) . . . . ?
C13 C14 C15 C10 -0.5(6) . . . . ?
C19 C20 C21 C22 177.3(4) . . . . ?
C19 C20 C25 C24 179.8(4) . . . . ?
C2 C1 C6 C5 0.0(6) . . . . ?
C9 C8 C17 C18 -65.4(4) . . . . ?
C9 C10 C11 C12 178.9(3) . . . . ?
C9 C10 C15 C14 -178.8(4) . . . . ?
C18 S2 C27 C28 91.1(3) . . . . ?
C18 S2 C27 C32 -88.6(4) . . . . ?
C18 C19 C20 C21 -179.1(4) . . . . ?
C18 C19 C20 C25 1.1(6) . . . . ?
C6 C1 C2 C3 -0.1(6) . . . . ?
C27 S2 C18 C17 -50.3(3) . . . . ?
C27 S2 C18 C19 73.4(3) . . . . ?
C27 C28 C29 C30 0.3(6) . . . . ?
C27 C32 C31 C30 -0.3(7) . . . . ?
C15 C10 C11 C12 -1.2(5) . . . . ?
C15 C10 C9 O3 169.9(4) . . . . ?
C15 C10 C9 C8 -10.9(5) . . . . ?
C3 C4 C5 C6 -1.4(6) . . . . ?
C20 C19 C18 S2 102.2(3) . . . . ?
C20 C19 C18 C17 -131.6(3) . . . . ?
C20 C21 C22 C23 3.3(8) . . . . ?
C20 C25 C24 C23 2.2(7) . . . . ?
C5 C4 C3 C2 1.3(6) . . . . ?
C28 C27 C32 C31 -1.5(6) . . . . ?
C16 O4 C13 C12 3.4(6) . . . . ?
C16 O4 C13 C14 -177.9(4) . . . . ?
C32 C27 C28 C29 1.5(6) . . . . ?
C29 C30 C31 C32 2.1(7) . . . . ?
C21 C20 C25 C24 0.1(6) . . . . ?
C25 C20 C21 C22 -3.0(7) . . . . ?
C31 C30 C29 C28 -2.1(6) . . . . ?
C33 C30 C29 C28 176.6(4) . . . . ?
C33 C30 C31 C32 -176.6(4) . . . . ?
C24 C23 C22 C21 -0.8(8) . . . . ?
C24 C23 O8 C26 14.5(7) . . . . ?
C7 C4 C3 C2 -179.4(4) . . . . ?
C7 C4 C5 C6 179.3(4) . . . . ?
C22 C23 C24 C25 -1.9(7) . . . . ?
C22 C23 O8 C26 -167.4(5) . . . . ?
O8 C23 C24 C25 175.9(4) . . . . ?
O8 C23 C22 C21 -178.8(4) . . . . ?
